data_7220916
loop_
_publ_author_name
'Yang, Linyan'
'Zhang, Yanping'
'Lv, Rui'
'Wang, Jingyao'
'Fu, Xin'
'Gu, Wen'
'Liu, Xin'

_publ_section_title
;
 Serrated single-wall metal--organic nanotubes (SWMONTs) for benzene
 adsorption
;
_journal_issue 30
_journal_name_full CrystEngComm
_journal_page_first 5625
_journal_paper_doi 10.1039/C5CE00911A
_journal_volume 17
_journal_year 2015
_chemical_formula_sum 'C17 H15 N3 O6 Zn'
_chemical_formula_weight 422.71
_chemical_name_systematic
; 
 ? 
;
_space_group_IT_number 148
_symmetry_cell_setting rhombohedral
_symmetry_space_group_name_Hall '-R 3'
_symmetry_space_group_name_H-M 'R -3 :H'
_atom_sites_solution_hydrogens geom
_atom_sites_solution_primary direct
_atom_sites_solution_secondary difmap
_audit_creation_method SHELXL-97
_audit_update_record
;
2013-05-24 deposited with the CCDC.
2015-06-29 downloaded from the CCDC.
;
_cell_angle_alpha 90.00
_cell_angle_beta 90.00
_cell_angle_gamma 120.00
_cell_formula_units_Z 18
_cell_length_a 29.935(4)
_cell_length_b 29.935(4)
_cell_length_c 11.194(2)
_cell_measurement_reflns_used 7976
_cell_measurement_temperature 293(2)
_cell_measurement_theta_max 27.8864
_cell_measurement_theta_min 1.9814
_cell_volume 8687(2)
_computing_cell_refinement 'Bruker XSCANS'
_computing_data_collection 'Bruker XSCANS'
_computing_data_reduction 'Bruker SHELXTL'
_computing_molecular_graphics 'Bruker SHELXTL'
_computing_publication_material 'Bruker SHELXTL'
_computing_structure_refinement 'SHELXL-97 (Sheldrick, 1997)'
_computing_structure_solution 'SHELXS-97 (Sheldrick, 1990)'
_diffrn_ambient_temperature 293(2)
_diffrn_measured_fraction_theta_full 0.997
_diffrn_measured_fraction_theta_max 0.997
_diffrn_measurement_device_type 'Bruker P4'
_diffrn_measurement_method '\w scans'
_diffrn_radiation_monochromator graphite
_diffrn_radiation_source 'fine-focus sealed tube'
_diffrn_radiation_type MoK\a
_diffrn_radiation_wavelength 0.71073
_diffrn_reflns_av_R_equivalents 0.0693
_diffrn_reflns_av_sigmaI/netI 0.0541
_diffrn_reflns_limit_h_max 39
_diffrn_reflns_limit_h_min -39
_diffrn_reflns_limit_k_max 31
_diffrn_reflns_limit_k_min -39
_diffrn_reflns_limit_l_max 14
_diffrn_reflns_limit_l_min -12
_diffrn_reflns_number 27432
_diffrn_reflns_theta_full 27.83
_diffrn_reflns_theta_max 27.83
_diffrn_reflns_theta_min 1.98
_exptl_absorpt_coefficient_mu 1.309
_exptl_absorpt_correction_T_max 1.0000
_exptl_absorpt_correction_T_min 0.7094
_exptl_absorpt_correction_type multi-scan
_exptl_crystal_colour Colorless
_exptl_crystal_density_diffrn 1.454
_exptl_crystal_density_method 'not measured'
_exptl_crystal_description Prism
_exptl_crystal_F_000 3887
_exptl_crystal_size_max 0.22
_exptl_crystal_size_mid 0.18
_exptl_crystal_size_min 0.16
_refine_diff_density_max 1.317
_refine_diff_density_min -1.274
_refine_diff_density_rms 0.129
_refine_ls_extinction_method none
_refine_ls_goodness_of_fit_ref 1.101
_refine_ls_hydrogen_treatment constr
_refine_ls_matrix_type full
_refine_ls_number_parameters 257
_refine_ls_number_reflns 4570
_refine_ls_number_restraints 0
_refine_ls_restrained_S_all 1.101
_refine_ls_R_factor_all 0.0790
_refine_ls_R_factor_gt 0.0700
_refine_ls_shift/su_max 0.001
_refine_ls_shift/su_mean 0.000
_refine_ls_structure_factor_coef Fsqd
_refine_ls_weighting_details 'calc w=1/[\s^2^(Fo^2^)+(0.1158P)^2^+18.3144P] where P=(Fo^2^+2Fc^2^)/3'
_refine_ls_weighting_scheme calc
_refine_ls_wR_factor_gt 0.1907
_refine_ls_wR_factor_ref 0.1981
_reflns_number_gt 3979
_reflns_number_total 4570
_reflns_threshold_expression >2sigma(I)
_cod_data_source_file c5ce00911a2.cif
_cod_data_source_block mm
_cod_depositor_comments
;
The following automatic conversions were performed:

'_symmetry_cell_setting' value 'Rhombohedral' changed to
'rhombohedral' according to
/usr/data/users/saulius/crontab/automatic-downloads/rss-feeds/RSC/lib/dictionaries/cif_core.dic
dictionary named 'cif_core.dic' version 2.4.2 from 2011-04-26.

'_exptl_absorpt_correction_type' value 'Multi-scan' changed to
'multi-scan' according to
/usr/data/users/saulius/crontab/automatic-downloads/rss-feeds/RSC/lib/dictionaries/cif_core.dic
dictionary named 'cif_core.dic' version 2.4.2 from 2011-04-26.

Automatic conversion script
Id: cif_fix_values 3271 2015-04-21 07:52:19Z andrius 

 Adding full bibliography for 7220916.cif.
;
_cod_original_sg_symbol_H-M R-3
_cod_database_code 7220916

loop_
_symmetry_equiv_pos_as_xyz
'x, y, z'
'-y, x-y, z'
'-x+y, -x, z'
'x+2/3, y+1/3, z+1/3'
'-y+2/3, x-y+1/3, z+1/3'
'-x+y+2/3, -x+1/3, z+1/3'
'x+1/3, y+2/3, z+2/3'
'-y+1/3, x-y+2/3, z+2/3'
'-x+y+1/3, -x+2/3, z+2/3'
'-x, -y, -z'
'y, -x+y, -z'
'x-y, x, -z'
'-x+2/3, -y+1/3, -z+1/3'
'y+2/3, -x+y+1/3, -z+1/3'
'x-y+2/3, x+1/3, -z+1/3'
'-x+1/3, -y+2/3, -z+2/3'
'y+1/3, -x+y+2/3, -z+2/3'
'x-y+1/3, x+2/3, -z+2/3'

loop_
_atom_site_label
_atom_site_type_symbol
_atom_site_fract_x
_atom_site_fract_y
_atom_site_fract_z
_atom_site_U_iso_or_equiv
_atom_site_adp_type
_atom_site_occupancy
_atom_site_symmetry_multiplicity
_atom_site_calc_flag
_atom_site_refinement_flags
Zn1 Zn -0.030837(16) 0.243511(17) 0.85398(3) 0.02683(18) Uani 1 1 d .
O1 O 0.03476(10) 0.24262(12) 0.8552(2) 0.0327(6) Uani 1 1 d .
O2 O 0.03696(11) 0.27680(11) 0.6781(2) 0.0332(6) Uani 1 1 d .
O3 O 0.19967(11) 0.26943(11) 1.0121(2) 0.0307(6) Uani 1 1 d .
O4 O 0.26252(10) 0.27746(10) 0.8899(2) 0.0286(6) Uani 1 1 d .
O5 O -0.01976(12) 0.31488(11) 0.8534(2) 0.0362(7) Uani 1 1 d .
H5A H 0.0124 0.3366 0.8538 0.043 Uiso 1 1 d R
H5B H -0.0337 0.3194 0.9153 0.043 Uiso 1 1 d R
N1 N 0.19837(13) 0.29806(13) 0.4770(2) 0.0278(7) Uani 1 1 d .
N2 N 0.23471(14) 0.34491(13) 0.3162(3) 0.0314(7) Uani 1 1 d .
N3 N 0.21375(14) 0.29265(13) 0.2892(3) 0.0320(7) Uani 1 1 d .
C1 C 0.05667(15) 0.26203(15) 0.7545(3) 0.0272(7) Uani 1 1 d .
C2 C 0.10859(14) 0.26769(14) 0.7324(3) 0.0256(7) Uani 1 1 d .
C3 C 0.12848(14) 0.27818(15) 0.6162(3) 0.0270(7) Uani 1 1 d .
H3 H 0.1091 0.2799 0.5533 0.032 Uiso 1 1 calc R
C4 C 0.17746(15) 0.28594(15) 0.5968(3) 0.0279(8) Uani 1 1 d .
C5 C 0.20825(15) 0.28475(15) 0.6899(3) 0.0287(8) Uani 1 1 d .
H5 H 0.2414 0.2907 0.6751 0.034 Uiso 1 1 calc R
C6 C 0.18770(14) 0.27434(14) 0.8054(3) 0.0252(7) Uani 1 1 d .
C7 C 0.13780(14) 0.26515(14) 0.8261(3) 0.0248(7) Uani 1 1 d .
H7 H 0.1240 0.2573 0.9027 0.030 Uiso 1 1 calc R
C8 C 0.23856(17) 0.39412(17) 0.5003(3) 0.0355(9) Uani 1 1 d .
H8A H 0.2077 0.3926 0.5299 0.053 Uiso 1 1 calc R
H8B H 0.2569 0.4240 0.4506 0.053 Uiso 1 1 calc R
H8C H 0.2600 0.3962 0.5663 0.053 Uiso 1 1 calc R
C9 C 0.22466(15) 0.34703(15) 0.4294(3) 0.0282(8) Uani 1 1 d .
C10 C 0.19192(16) 0.26515(16) 0.3858(3) 0.0301(8) Uani 1 1 d .
C11 C 0.16484(18) 0.20827(17) 0.3917(3) 0.0363(9) Uani 1 1 d .
C12 C 0.13456(19) 0.17966(19) 0.2939(4) 0.0451(11) Uani 1 1 d .
H12 H 0.1310 0.1968 0.2284 0.054 Uiso 1 1 calc R
C13 C 0.1098(2) 0.1261(2) 0.2941(5) 0.0593(14) Uani 1 1 d .
H13 H 0.0900 0.1074 0.2290 0.071 Uiso 1 1 calc R
C14 C 0.1150(2) 0.1007(2) 0.3919(5) 0.0612(15) Uani 1 1 d .
H14 H 0.0979 0.0648 0.3932 0.073 Uiso 1 1 calc R
C15 C 0.1457(2) 0.1285(2) 0.4880(5) 0.0590(14) Uani 1 1 d .
H15 H 0.1496 0.1112 0.5525 0.071 Uiso 1 1 calc R
C16 C 0.1706(2) 0.1821(2) 0.4885(4) 0.0483(12) Uani 1 1 d .
H16 H 0.1910 0.2005 0.5532 0.058 Uiso 1 1 calc R
C17 C 0.21990(14) 0.27380(14) 0.9085(3) 0.0255(7) Uani 1 1 d .
O6 O 0.0000 0.0000 0.848(3) 0.40(3) Uani 0.75 3 d SP
H6 H 0.0213 0.0274 0.8758 0.479 Uiso 0.50 1 d PR
O7 O 0.1616(4) 0.1196(5) 1.0003(7) 0.139(6) Uani 0.50 1 d P
H7A H 0.1539 0.1416 0.9744 0.167 Uiso 0.50 1 d PR
H7B H 0.1360 0.0894 0.9914 0.167 Uiso 0.50 1 d PR
O9 O 0.0544(9) 0.0891(9) 0.978(2) 0.107(8) Uani 0.25 1 d P
H9 H 0.0726 0.0989 0.9197 0.128 Uiso 0.50 1 d PR

loop_
_atom_site_aniso_label
_atom_site_aniso_U_11
_atom_site_aniso_U_22
_atom_site_aniso_U_33
_atom_site_aniso_U_23
_atom_site_aniso_U_13
_atom_site_aniso_U_12
Zn1 0.0261(3) 0.0370(3) 0.0127(3) 0.00218(15) 0.00174(14) 0.01221(19)
O1 0.0301(14) 0.0504(17) 0.0183(12) 0.0022(11) 0.0010(10) 0.0206(13)
O2 0.0341(14) 0.0436(16) 0.0276(13) 0.0061(12) -0.0021(11) 0.0238(13)
O3 0.0371(14) 0.0503(17) 0.0121(11) 0.0007(10) -0.0004(10) 0.0274(13)
O4 0.0300(13) 0.0402(15) 0.0200(12) 0.0036(10) 0.0004(10) 0.0208(12)
O5 0.0389(16) 0.0425(16) 0.0267(14) 0.0035(12) 0.0119(11) 0.0201(13)
N1 0.0353(17) 0.0424(18) 0.0137(13) 0.0012(12) -0.0002(12) 0.0254(15)
N2 0.0474(19) 0.0400(18) 0.0177(14) 0.0020(12) 0.0000(13) 0.0299(16)
N3 0.048(2) 0.0425(18) 0.0160(14) -0.0001(13) -0.0003(13) 0.0302(17)
C1 0.0328(18) 0.0332(18) 0.0181(16) -0.0016(14) -0.0025(13) 0.0184(16)
C2 0.0287(17) 0.0312(18) 0.0173(15) 0.0008(13) -0.0019(13) 0.0152(15)
C3 0.0336(19) 0.039(2) 0.0143(15) 0.0001(14) -0.0036(13) 0.0224(16)
C4 0.0350(19) 0.042(2) 0.0117(15) 0.0015(14) 0.0009(13) 0.0231(17)
C5 0.0347(19) 0.041(2) 0.0170(16) 0.0010(14) 0.0020(14) 0.0239(17)
C6 0.0338(18) 0.0342(18) 0.0136(15) 0.0011(13) -0.0003(13) 0.0216(16)
C7 0.0331(18) 0.0323(18) 0.0138(14) -0.0008(13) -0.0018(13) 0.0199(15)
C8 0.042(2) 0.046(2) 0.0226(18) -0.0030(16) 0.0003(16) 0.026(2)
C9 0.036(2) 0.041(2) 0.0164(15) 0.0015(14) -0.0011(14) 0.0265(18)
C10 0.042(2) 0.044(2) 0.0154(15) 0.0025(14) 0.0015(14) 0.0290(18)
C11 0.050(2) 0.044(2) 0.0258(19) 0.0058(16) 0.0091(17) 0.031(2)
C12 0.053(3) 0.050(3) 0.040(2) -0.001(2) 0.003(2) 0.031(2)
C13 0.064(3) 0.050(3) 0.064(3) -0.014(3) 0.000(3) 0.029(3)
C14 0.077(4) 0.038(3) 0.070(4) 0.006(2) 0.019(3) 0.029(3)
C15 0.082(4) 0.055(3) 0.051(3) 0.017(2) 0.016(3) 0.042(3)
C16 0.071(3) 0.053(3) 0.032(2) 0.008(2) 0.009(2) 0.039(3)
C17 0.0318(18) 0.0344(19) 0.0145(15) 0.0015(13) 0.0012(13) 0.0195(16)
O6 0.48(5) 0.48(5) 0.23(4) 0.000 0.000 0.24(2)
O7 0.085(7) 0.166(12) 0.039(5) -0.021(6) 0.004(5) -0.034(7)
O9 0.126(19) 0.109(17) 0.109(16) -0.035(14) -0.061(14) 0.076(16)

loop_
_atom_type_symbol
_atom_type_description
_atom_type_scat_dispersion_real
_atom_type_scat_dispersion_imag
_atom_type_scat_source
C C 0.0033 0.0016 'International Tables Vol C Tables 4.2.6.8 and 6.1.1.4'
H H 0.0000 0.0000 'International Tables Vol C Tables 4.2.6.8 and 6.1.1.4'
N N 0.0061 0.0033 'International Tables Vol C Tables 4.2.6.8 and 6.1.1.4'
O O 0.0106 0.0060 'International Tables Vol C Tables 4.2.6.8 and 6.1.1.4'
Zn Zn 0.2839 1.4301 'International Tables Vol C Tables 4.2.6.8 and 6.1.1.4'

loop_
_geom_angle_atom_site_label_1
_geom_angle_atom_site_label_2
_geom_angle_atom_site_label_3
_geom_angle
_geom_angle_site_symmetry_1
_geom_angle_site_symmetry_3
O3 Zn1 O1 104.41(11) 12_557 .
O3 Zn1 O5 116.59(11) 12_557 .
O1 Zn1 O5 112.38(12) . .
O3 Zn1 N3 104.89(12) 12_557 12_556
O1 Zn1 N3 119.26(12) . 12_556
O5 Zn1 N3 99.73(13) . 12_556
C1 O1 Zn1 105.8(2) . .
C17 O3 Zn1 114.9(2) . 11_557
Zn1 O5 H5A 109.6 . .
Zn1 O5 H5B 109.5 . .
H5A O5 H5B 109.4 . .
C10 N1 C9 106.2(3) . .
C10 N1 C4 128.7(3) . .
C9 N1 C4 124.7(3) . .
C9 N2 N3 106.1(3) . .
C10 N3 N2 109.1(3) . .
C10 N3 Zn1 128.6(3) . 11_556
N2 N3 Zn1 117.4(2) . 11_556
O2 C1 O1 122.7(3) . .
O2 C1 C2 119.8(3) . .
O1 C1 C2 117.5(3) . .
C7 C2 C3 120.3(3) . .
C7 C2 C1 121.0(3) . .
C3 C2 C1 118.7(3) . .
C4 C3 C2 118.7(3) . .
C4 C3 H3 120.6 . .
C2 C3 H3 120.6 . .
C3 C4 C5 122.3(3) . .
C3 C4 N1 118.5(3) . .
C5 C4 N1 119.2(3) . .
C6 C5 C4 118.1(3) . .
C6 C5 H5 121.0 . .
C4 C5 H5 121.0 . .
C7 C6 C5 120.4(3) . .
C7 C6 C17 119.8(3) . .
C5 C6 C17 119.8(3) . .
C2 C7 C6 120.2(3) . .
C2 C7 H7 119.9 . .
C6 C7 H7 119.9 . .
C9 C8 H8A 109.5 . .
C9 C8 H8B 109.5 . .
H8A C8 H8B 109.5 . .
C9 C8 H8C 109.5 . .
H8A C8 H8C 109.5 . .
H8B C8 H8C 109.5 . .
N2 C9 N1 110.2(3) . .
N2 C9 C8 126.9(4) . .
N1 C9 C8 122.9(3) . .
N3 C10 N1 108.4(3) . .
N3 C10 C11 124.9(3) . .
N1 C10 C11 126.7(3) . .
C16 C11 C12 119.0(4) . .
C16 C11 C10 122.1(4) . .
C12 C11 C10 118.8(4) . .
C13 C12 C11 120.7(5) . .
C13 C12 H12 119.7 . .
C11 C12 H12 119.7 . .
C14 C13 C12 119.6(5) . .
C14 C13 H13 120.2 . .
C12 C13 H13 120.2 . .
C13 C14 C15 120.3(5) . .
C13 C14 H14 119.9 . .
C15 C14 H14 119.9 . .
C16 C15 C14 120.5(5) . .
C16 C15 H15 119.7 . .
C14 C15 H15 119.7 . .
C15 C16 C11 119.9(5) . .
C15 C16 H16 120.0 . .
C11 C16 H16 120.0 . .
O4 C17 O3 124.8(3) . .
O4 C17 C6 120.3(3) . .
O3 C17 C6 114.9(3) . .
H7A O7 H7B 109.6 . .

loop_
_geom_bond_atom_site_label_1
_geom_bond_atom_site_label_2
_geom_bond_distance
_geom_bond_site_symmetry_2
Zn1 O3 1.949(2) 12_557
Zn1 O1 1.977(3) .
Zn1 O5 1.991(3) .
Zn1 N3 2.037(3) 12_556
O1 C1 1.287(4) .
O2 C1 1.240(4) .
O3 C17 1.284(4) .
O3 Zn1 1.949(2) 11_557
O4 C17 1.242(4) .
O5 H5A 0.8513 .
O5 H5B 0.8534 .
N1 C10 1.364(5) .
N1 C9 1.378(5) .
N1 C4 1.447(4) .
N2 C9 1.312(4) .
N2 N3 1.397(5) .
N3 C10 1.318(5) .
N3 Zn1 2.037(3) 11_556
C1 C2 1.498(5) .
C2 C7 1.391(5) .
C2 C3 1.399(5) .
C3 C4 1.382(5) .
C3 H3 0.9300 .
C4 C5 1.403(5) .
C5 C6 1.398(5) .
C5 H5 0.9300 .
C6 C7 1.396(5) .
C6 C17 1.509(5) .
C7 H7 0.9300 .
C8 C9 1.484(5) .
C8 H8A 0.9600 .
C8 H8B 0.9600 .
C8 H8C 0.9600 .
C10 C11 1.477(6) .
C11 C16 1.397(6) .
C11 C12 1.406(6) .
C12 C13 1.390(7) .
C12 H12 0.9300 .
C13 C14 1.385(8) .
C13 H13 0.9300 .
C14 C15 1.390(8) .
C14 H14 0.9300 .
C15 C16 1.390(7) .
C15 H15 0.9300 .
C16 H16 0.9300 .
O6 H6 0.8071 .
O7 H7A 0.8491 .
O7 H7B 0.8501 .
O9 H9 0.8038 .
